data_7113353
loop_
_publ_author_name
'Poudeu, Pierre F. P.'
'Kanatzidis, Mercouri G.'

_publ_section_title
;
 Design in solid state chemistry based on phase homologies. Sb4Te3 and
 Sb8Te9 as new members of the series (Sb2Te3)m.(Sb2)n.
;
_journal_issue 21
_journal_name_full 'Chemical communications (Cambridge, England)'
_journal_page_first 2672
_journal_page_last 2674
_journal_paper_doi 10.1039/b500695c
_journal_year 2005
_chemical_formula_sum 'Sb4 Te3'
_chemical_formula_weight 869.8
_chemical_melting_point 813.15
_chemical_name_systematic
;
antimony telluride (4/3)
;
_space_group_IT_number 166
_symmetry_cell_setting trigonal
_symmetry_space_group_name_Hall '-R 3 2"'
_symmetry_space_group_name_H-M 'R -3 m :H'
_atom_sites_solution_hydrogens geom
_atom_sites_solution_primary direct
_atom_sites_solution_secondary difmap
_audit_creation_method SHELXL-97
_cell_angle_alpha 90.00
_cell_angle_beta 90.00
_cell_angle_gamma 120.00
_cell_formula_units_Z 6
_cell_length_a 4.2754(6)
_cell_length_b 4.2754(6)
_cell_length_c 83.564(2)
_cell_measurement_reflns_used 4015
_cell_measurement_temperature 293(2)
_cell_measurement_theta_max 26
_cell_measurement_theta_min 1.15
_cell_volume 1322.8(3)
_computing_cell_refinement 'Cell (STOE & Cie GmbH, 2003)'
_computing_data_collection 'WinXpose (STOE & Cie GmbH, 2003)'
_computing_data_reduction 'Integrate (STOE & Cie GmbH, 2003)'
_computing_molecular_graphics 'Diamond (Brandenburg, 1995)'
_computing_publication_material 'Shelxl-97 and Diamond'
_computing_structure_refinement 'SHELXL-97 (Sheldrick, 1997)'
_computing_structure_solution 'SHELXS-97 (Sheldrick, 1990)'
_diffrn_ambient_temperature 293(2)
_diffrn_measured_fraction_theta_full 0.969
_diffrn_measured_fraction_theta_max 0.969
_diffrn_measurement_device_type 'IPDS-II (STOE)'
_diffrn_measurement_method 'incremental omega oscillation 0.7\%'
_diffrn_radiation_monochromator graphite
_diffrn_radiation_source 'fine-focus sealed tube'
_diffrn_radiation_type MoK\a
_diffrn_radiation_wavelength 0.71073
_diffrn_reflns_av_R_equivalents 0.0949
_diffrn_reflns_av_sigmaI/netI 0.0277
_diffrn_reflns_limit_h_max 5
_diffrn_reflns_limit_h_min -4
_diffrn_reflns_limit_k_max 5
_diffrn_reflns_limit_k_min -5
_diffrn_reflns_limit_l_max 102
_diffrn_reflns_limit_l_min -102
_diffrn_reflns_number 4015
_diffrn_reflns_theta_full 25.90
_diffrn_reflns_theta_max 25.90
_diffrn_reflns_theta_min 2.19
_diffrn_standards_interval_count 0.7\%
_diffrn_standards_interval_time '2 min'
_diffrn_standards_number none
_exptl_absorpt_coefficient_mu 21.753
_exptl_absorpt_correction_T_max 0.1937
_exptl_absorpt_correction_T_min 0.0536
_exptl_absorpt_correction_type numerical
_exptl_absorpt_process_details
;
crystal description with a video camera using FacietVideo
(STOE & Cie GmbH, 2002) and optimized with X-SHAPE
(STOE & Cie GmbH, 1999) using a set of equivalent reflections
;
_exptl_crystal_colour silver-like
_exptl_crystal_density_diffrn 6.551
_exptl_crystal_density_method 'not measured'
_exptl_crystal_description prismatic
_exptl_crystal_F_000 2160
_exptl_crystal_size_max 0.150
_exptl_crystal_size_mid 0.120
_exptl_crystal_size_min 0.076
_refine_diff_density_max 1.916
_refine_diff_density_min -1.526
_refine_diff_density_rms 0.309
_refine_ls_extinction_method none
_refine_ls_goodness_of_fit_ref 0.905
_refine_ls_hydrogen_treatment none
_refine_ls_matrix_type full
_refine_ls_number_parameters 22
_refine_ls_number_reflns 407
_refine_ls_number_restraints 0
_refine_ls_restrained_S_all 0.905
_refine_ls_R_factor_all 0.0663
_refine_ls_R_factor_gt 0.0410
_refine_ls_shift/su_max 0.000
_refine_ls_shift/su_mean 0.000
_refine_ls_structure_factor_coef Fsqd
_refine_ls_weighting_details 'calc w=1/[\s^2^(Fo^2^)+(0.0639P)^2^+0.0000P] where P=(Fo^2^+2Fc^2^)/3'
_refine_ls_weighting_scheme calc
_refine_ls_wR_factor_gt 0.0964
_refine_ls_wR_factor_ref 0.1064
_reflns_number_gt 253
_reflns_number_total 407
_reflns_threshold_expression >2sigma(I)
_cod_data_source_file b500695c.txt
_cod_data_source_block Sb4Te3
_cod_depositor_comments
;
The following automatic conversions were performed:

'_chemical_melting_point' value '540\% C' was changed to '813.15' -
it was converted from degrees Celsius(C) to
Kelvins(K).

'_symmetry_cell_setting' value 'Trigonal' changed to
'trigonal' according to
/usr/data/users/saulius/automatic-downloads/retrospective/RSC/lib/dictionaries/cif_core.dic
dictionary named 'cif_core.dic' version 2.4.2 from 2011-04-26.

Automatic conversion script
Id: cif_fix_values 2281 2013-09-26 08:29:07Z andrius 
;
_cod_original_cell_volume 1322.8(4)
_cod_original_sg_symbol_H-M R-3m
_cod_database_code 7113353

loop_
_symmetry_equiv_pos_as_xyz
'x, y, z'
'-y, x-y, z'
'-x+y, -x, z'
'y, x, -z'
'x-y, -y, -z'
'-x, -x+y, -z'
'x+2/3, y+1/3, z+1/3'
'-y+2/3, x-y+1/3, z+1/3'
'-x+y+2/3, -x+1/3, z+1/3'
'y+2/3, x+1/3, -z+1/3'
'x-y+2/3, -y+1/3, -z+1/3'
'-x+2/3, -x+y+1/3, -z+1/3'
'x+1/3, y+2/3, z+2/3'
'-y+1/3, x-y+2/3, z+2/3'
'-x+y+1/3, -x+2/3, z+2/3'
'y+1/3, x+2/3, -z+2/3'
'x-y+1/3, -y+2/3, -z+2/3'
'-x+1/3, -x+y+2/3, -z+2/3'
'-x, -y, -z'
'y, -x+y, -z'
'x-y, x, -z'
'-y, -x, z'
'-x+y, y, z'
'x, x-y, z'
'-x+2/3, -y+1/3, -z+1/3'
'y+2/3, -x+y+1/3, -z+1/3'
'x-y+2/3, x+1/3, -z+1/3'
'-y+2/3, -x+1/3, z+1/3'
'-x+y+2/3, y+1/3, z+1/3'
'x+2/3, x-y+1/3, z+1/3'
'-x+1/3, -y+2/3, -z+2/3'
'y+1/3, -x+y+2/3, -z+2/3'
'x-y+1/3, x+2/3, -z+2/3'
'-y+1/3, -x+2/3, z+2/3'
'-x+y+1/3, y+2/3, z+2/3'
'x+1/3, x-y+2/3, z+2/3'

loop_
_atom_site_label
_atom_site_type_symbol
_atom_site_fract_x
_atom_site_fract_y
_atom_site_fract_z
_atom_site_U_iso_or_equiv
_atom_site_adp_type
_atom_site_occupancy
_atom_site_symmetry_multiplicity
_atom_site_calc_flag
_atom_site_refinement_flags
Sb1 Sb -0.3333 0.3333 0.014193(19) 0.0391(5) Uani 1 6 d S
Sb2 Sb 0.0000 0.0000 0.03261(2) 0.0415(5) Uani 1 6 d S
Sb3 Sb -0.3333 0.3333 0.082448(18) 0.0458(6) Uani 1 6 d S
Sb4 Sb 0.3333 -0.3333 0.13041(2) 0.0450(6) Uani 1 6 d S
Te1 Te -0.6667 0.6667 0.06148(2) 0.0383(5) Uani 1 6 d S
Te2 Te 0.0000 0.0000 0.10581(2) 0.0368(5) Uani 1 6 d S
Te3 Te 0.6667 -0.6667 0.15048(2) 0.0405(5) Uani 1 6 d S

loop_
_atom_site_aniso_label
_atom_site_aniso_U_11
_atom_site_aniso_U_22
_atom_site_aniso_U_33
_atom_site_aniso_U_23
_atom_site_aniso_U_13
_atom_site_aniso_U_12
Sb1 0.0347(8) 0.0347(8) 0.0478(8) 0.000 0.000 0.0174(4)
Sb2 0.0335(8) 0.0335(8) 0.0575(10) 0.000 0.000 0.0168(4)
Sb3 0.0367(8) 0.0367(8) 0.0642(12) 0.000 0.000 0.0183(4)
Sb4 0.0350(8) 0.0350(8) 0.0649(10) 0.000 0.000 0.0175(4)
Te1 0.0355(6) 0.0355(6) 0.0440(7) 0.000 0.000 0.0177(3)
Te2 0.0335(6) 0.0335(6) 0.0434(7) 0.000 0.000 0.0167(3)
Te3 0.0354(7) 0.0354(7) 0.0508(8) 0.000 0.000 0.0177(4)

loop_
_atom_type_symbol
_atom_type_description
_atom_type_scat_dispersion_real
_atom_type_scat_dispersion_imag
_atom_type_scat_source
Sb Sb -0.5866 1.5461 'International Tables Vol C Tables 4.2.6.8 and 6.1.1.4'
Te Te -0.5308 1.6751 'International Tables Vol C Tables 4.2.6.8 and 6.1.1.4'

loop_
_geom_angle_atom_site_label_1
_geom_angle_atom_site_label_2
_geom_angle_atom_site_label_3
_geom_angle
_geom_angle_site_symmetry_1
_geom_angle_site_symmetry_3
_geom_angle_publ_flag
Sb2 Sb1 Sb2 94.60(6) 1_565 . yes
Sb2 Sb1 Sb2 94.60(6) 1_565 1_455 yes
Sb2 Sb1 Sb2 94.60(6) . 1_455 yes
Sb2 Sb1 Sb1 168.08(7) 1_565 19_455 yes
Sb2 Sb1 Sb1 93.47(3) . 19_455 yes
Sb2 Sb1 Sb1 93.47(3) 1_455 19_455 yes
Sb2 Sb1 Sb1 93.47(3) 1_565 19_565 yes
Sb2 Sb1 Sb1 93.47(3) . 19_565 yes
Sb2 Sb1 Sb1 168.08(7) 1_455 19_565 yes
Sb1 Sb1 Sb1 77.28(6) 19_455 19_565 yes
Sb2 Sb1 Sb1 93.47(3) 1_565 19_465 yes
Sb2 Sb1 Sb1 168.08(7) . 19_465 yes
Sb2 Sb1 Sb1 93.47(3) 1_455 19_465 yes
Sb1 Sb1 Sb1 77.28(6) 19_455 19_465 yes
Sb1 Sb1 Sb1 77.28(6) 19_565 19_465 yes
Sb1 Sb2 Sb1 94.60(6) 1_545 . yes
Sb1 Sb2 Sb1 94.60(6) 1_545 1_655 yes
Sb1 Sb2 Sb1 94.60(6) . 1_655 yes
Sb1 Sb2 Te1 167.59(6) 1_545 1_655 yes
Sb1 Sb2 Te1 93.80(3) . 1_655 yes
Sb1 Sb2 Te1 93.80(3) 1_655 1_655 yes
Sb1 Sb2 Te1 93.80(3) 1_545 1_645 yes
Sb1 Sb2 Te1 167.59(6) . 1_645 yes
Sb1 Sb2 Te1 93.80(3) 1_655 1_645 yes
Te1 Sb2 Te1 76.53(5) 1_655 1_645 yes
Sb1 Sb2 Te1 93.80(3) 1_545 1_545 yes
Sb1 Sb2 Te1 93.80(3) . 1_545 yes
Sb1 Sb2 Te1 167.59(6) 1_655 1_545 yes
Te1 Sb2 Te1 76.53(5) 1_655 1_545 yes
Te1 Sb2 Te1 76.53(5) 1_645 1_545 yes
Te1 Sb3 Te1 89.85(5) 1_545 1_655 yes
Te1 Sb3 Te1 89.85(5) 1_545 . yes
Te1 Sb3 Te1 89.85(5) 1_655 . yes
Te1 Sb3 Te2 92.25(3) 1_545 . yes
Te1 Sb3 Te2 92.25(3) 1_655 . yes
Te1 Sb3 Te2 177.03(6) . . yes
Te1 Sb3 Te2 177.03(6) 1_545 1_565 yes
Te1 Sb3 Te2 92.25(3) 1_655 1_565 yes
Te1 Sb3 Te2 92.25(3) . 1_565 yes
Te2 Sb3 Te2 85.58(5) . 1_565 yes
Te1 Sb3 Te2 92.25(3) 1_545 1_455 yes
Te1 Sb3 Te2 177.03(6) 1_655 1_455 yes
Te1 Sb3 Te2 92.25(3) . 1_455 yes
Te2 Sb3 Te2 85.58(5) . 1_455 yes
Te2 Sb3 Te2 85.58(5) 1_565 1_455 yes
Te3 Sb4 Te3 91.50(6) 1_565 1_455 yes
Te3 Sb4 Te3 91.50(6) 1_565 . yes
Te3 Sb4 Te3 91.50(6) 1_455 . yes
Te3 Sb4 Te2 174.40(6) 1_565 1_545 yes
Te3 Sb4 Te2 92.40(3) 1_455 1_545 yes
Te3 Sb4 Te2 92.40(3) . 1_545 yes
Te3 Sb4 Te2 92.40(3) 1_565 . yes
Te3 Sb4 Te2 92.40(3) 1_455 . yes
Te3 Sb4 Te2 174.40(6) . . yes
Te2 Sb4 Te2 83.43(5) 1_545 . yes
Te3 Sb4 Te2 92.40(3) 1_565 1_655 yes
Te3 Sb4 Te2 174.40(6) 1_455 1_655 yes
Te3 Sb4 Te2 92.40(3) . 1_655 yes
Te2 Sb4 Te2 83.43(5) 1_545 1_655 yes
Te2 Sb4 Te2 83.43(5) . 1_655 yes
Sb3 Te1 Sb3 89.85(5) 1_565 1_455 yes
Sb3 Te1 Sb3 89.85(5) 1_565 . yes
Sb3 Te1 Sb3 89.85(5) 1_455 . yes
Sb3 Te1 Sb2 171.02(6) 1_565 1_455 yes
Sb3 Te1 Sb2 96.49(3) 1_455 1_455 yes
Sb3 Te1 Sb2 96.49(3) . 1_455 yes
Sb3 Te1 Sb2 96.49(3) 1_565 1_465 yes
Sb3 Te1 Sb2 96.49(3) 1_455 1_465 yes
Sb3 Te1 Sb2 171.02(6) . 1_465 yes
Sb2 Te1 Sb2 76.53(5) 1_455 1_465 yes
Sb3 Te1 Sb2 96.49(3) 1_565 1_565 yes
Sb3 Te1 Sb2 171.02(6) 1_455 1_565 yes
Sb3 Te1 Sb2 96.49(3) . 1_565 yes
Sb2 Te1 Sb2 76.53(5) 1_455 1_565 yes
Sb2 Te1 Sb2 76.53(5) 1_465 1_565 yes
Sb3 Te2 Sb3 85.58(5) 1_545 . yes
Sb3 Te2 Sb3 85.58(5) 1_545 1_655 yes
Sb3 Te2 Sb3 85.58(5) . 1_655 yes
Sb3 Te2 Sb4 95.49(3) 1_545 . yes
Sb3 Te2 Sb4 178.54(6) . . yes
Sb3 Te2 Sb4 95.49(3) 1_655 . yes
Sb3 Te2 Sb4 178.54(6) 1_545 1_565 yes
Sb3 Te2 Sb4 95.49(3) . 1_565 yes
Sb3 Te2 Sb4 95.49(3) 1_655 1_565 yes
Sb4 Te2 Sb4 83.43(5) . 1_565 yes
Sb3 Te2 Sb4 95.49(3) 1_545 1_455 yes
Sb3 Te2 Sb4 95.49(3) . 1_455 yes
Sb3 Te2 Sb4 178.54(6) 1_655 1_455 yes
Sb4 Te2 Sb4 83.43(5) . 1_455 yes
Sb4 Te2 Sb4 83.43(5) 1_565 1_455 yes
Sb4 Te3 Sb4 91.50(6) 1_545 1_655 yes
Sb4 Te3 Sb4 91.50(6) 1_545 . yes
Sb4 Te3 Sb4 91.50(6) 1_655 . yes
Sb4 Te3 Te3 97.84(2) 1_545 25_635 yes
Sb4 Te3 Te3 97.84(3) 1_655 25_635 yes
Sb4 Te3 Te3 166.58(7) . 25_635 yes
Sb4 Te3 Te3 166.58(7) 1_545 25_645 yes
Sb4 Te3 Te3 97.84(3) 1_655 25_645 yes
Sb4 Te3 Te3 97.84(3) . 25_645 yes
Te3 Te3 Te3 71.44(6) 25_635 25_645 yes
Sb4 Te3 Te3 97.84(2) 1_545 25_535 yes
Sb4 Te3 Te3 166.58(7) 1_655 25_535 yes
Sb4 Te3 Te3 97.84(2) . 25_535 yes
Te3 Te3 Te3 71.44(6) 25_635 25_535 yes
Te3 Te3 Te3 71.44(6) 25_645 25_535 yes

loop_
_geom_bond_atom_site_label_1
_geom_bond_atom_site_label_2
_geom_bond_distance
_geom_bond_site_symmetry_2
_geom_bond_publ_flag
Sb1 Sb2 2.9087(14) 1_565 yes
Sb1 Sb2 2.9087(14) . yes
Sb1 Sb2 2.9087(14) 1_455 yes
Sb1 Sb1 3.423(2) 19_455 no
Sb1 Sb1 3.423(2) 19_565 no
Sb1 Sb1 3.423(2) 19_465 no
Sb2 Sb1 2.9087(14) 1_545 yes
Sb2 Sb1 2.9087(14) 1_655 yes
Sb2 Te1 3.4518(19) 1_655 no
Sb2 Te1 3.4518(19) 1_645 no
Sb2 Te1 3.4518(19) 1_545 no
Sb3 Te1 3.0271(14) 1_545 yes
Sb3 Te1 3.0271(14) 1_655 yes
Sb3 Te1 3.0271(14) . yes
Sb3 Te2 3.1470(15) . yes
Sb3 Te2 3.1470(15) 1_565 yes
Sb3 Te2 3.1470(15) 1_455 yes
Sb4 Te3 2.9843(16) 1_565 yes
Sb4 Te3 2.9843(16) 1_455 yes
Sb4 Te3 2.9843(16) . yes
Sb4 Te2 3.2125(15) 1_545 yes
Sb4 Te2 3.2125(15) . yes
Sb4 Te2 3.2125(15) 1_655 yes
Te1 Sb3 3.0271(14) 1_565 yes
Te1 Sb3 3.0271(14) 1_455 yes
Te1 Sb2 3.4518(19) 1_455 no
Te1 Sb2 3.4518(19) 1_465 no
Te1 Sb2 3.4518(19) 1_565 no
Te2 Sb3 3.1470(15) 1_545 yes
Te2 Sb3 3.1470(15) 1_655 yes
Te2 Sb4 3.2126(15) 1_565 yes
Te2 Sb4 3.2126(15) 1_455 yes
Te3 Sb4 2.9843(16) 1_545 yes
Te3 Sb4 2.9843(16) 1_655 yes
Te3 Te3 3.662(3) 25_635 no
Te3 Te3 3.662(3) 25_645 no
Te3 Te3 3.662(3) 25_535 no
